data_1540760
loop_
_publ_author_name
'Zhang, Y.'
'Hu, H.'
'Clearfield, A.'

_publ_section_title
;
 The crystal structures of two lanthanide phosphites and the geometry of
 metal phosphite complexes
;
_journal_name_full 'Inorganica Chimica Acta'
_journal_page_first 35
_journal_page_last 42
_journal_volume 193
_journal_year 1992
_chemical_formula_sum 'Ce H7 O8 P2'
_chemical_name_systematic 'Ce (H2 P O3) (H P O3) (H2 O)2'
_space_group_IT_number 19
_symmetry_space_group_name_Hall 'P 2ac 2ab'
_symmetry_space_group_name_H-M 'P 21 21 21'
_cell_angle_alpha 90
_cell_angle_beta 90
_cell_angle_gamma 90
_cell_formula_units_Z 4
_cell_length_a 7.126
_cell_length_b 16.539
_cell_length_c 6.762
_cell_volume 796.948
_citation_journal_id_ASTM ICHAA3
_cod_data_source_file Zhang_ICHAA3_1992_1529.cif
_cod_data_source_block H7Ce1O8P2
_cod_original_cell_volume 796.9484
_cod_original_formula_sum 'H7 Ce1 O8 P2'
_cod_database_code 1540760

loop_
_symmetry_equiv_pos_as_xyz
x,y,z
-x+1/2,-y,z+1/2
x+1/2,-y+1/2,-z
-x,y+1/2,-z+1/2

loop_
_atom_site_label
_atom_site_type_symbol
_atom_site_fract_x
_atom_site_fract_y
_atom_site_fract_z
_atom_site_occupancy
_atom_site_U_iso_or_equiv
Ce1 Ce+3 0.4125 0.78336 0.1371 1 0.0
H2 H+1 0.4035 0.6665 0.5963 1 0.0
O1 O-2 0.392 0.6333 0.144 1 0.0
O7 O-2 0.222 0.9097 0.121 1 0.0
P2 P+3 0.4059 0.743 0.6735 1 0.0
O6 O-2 0.576 0.7519 0.808 1 0.0
P1 P+3 0.228 0.5784 0.112 1 0.0
O3 O-2 0.296 0.4875 0.1 1 0.0
O4 O-2 0.414 0.7944 0.487 1 0.0
H1 H+1 0.0986 0.5705 0.2602 1 0.0
O8 O-2 0.174 0.9369 0.594 1 0.0
O2 O-2 0.12 0.5962 -0.075 1 0.0
O5 O-2 0.236 0.7645 0.805 1 0.0
